data_4334236
loop_
_publ_author_name
'Sandra Carlsson'
'Leokadiya Zorina'
'David R. Allan'
'J. Paul Attfield'
'Enric Canadell'
'Patrick Batail'

_publ_contact_author_address
; 
 CSEC and School of Chemistry, University of Edinburgh, King`s Buildings,
 West Mains Road, Edinburgh, UK EH9 3JJ. 
;
_publ_contact_author_email j.p.attfield@ed.ac.uk
_publ_contact_author_fax '+44 131 651 7049'
_publ_contact_author_name 'J.P. Attfield'
_publ_contact_author_phone '+44 131 651 7229'
_publ_section_title
;
 Robust Dirac-Cone Band Structure in the Molecular Kagome Compound
 (EDT-TTF-CONH2)6[Re6Se8(CN)6]
;
_journal_name_full 'Inorganic Chemistry'
_journal_page_first 3326
_journal_page_last 3333
_journal_paper_doi 10.1021/ic302790m
_journal_volume 52
_journal_year 2013
_chemical_formula_moiety 'C15 H7.50 N3 O1.50 Re1.50 S9 Se2'
_chemical_formula_sum 'C15 H7.5 N3 O1.5 Re1.5 S9 Se2'
_chemical_formula_weight 979.56
_space_group_IT_number 2
_symmetry_cell_setting triclinic
_symmetry_space_group_name_Hall '-P 1'
_symmetry_space_group_name_H-M 'P -1'
_atom_sites_solution_hydrogens geom
_atom_sites_solution_primary direct
_audit_creation_date 12-09-17
_audit_creation_method CRYSTALS_ver_12.85
_cell_angle_alpha 91.603(9)
_cell_angle_beta 118.532(8)
_cell_angle_gamma 118.826(5)
_cell_formula_units_Z 4
_cell_length_a 14.3991(9)
_cell_length_b 14.5069(9)
_cell_length_c 14.6179(15)
_cell_measurement_reflns_used 0
_cell_measurement_temperature 293
_cell_measurement_theta_max 0
_cell_measurement_theta_min 0
_cell_volume 2214.0(5)
_computing_cell_refinement 'USER DEFINED CELL REFINEMENT'
_computing_data_collection 'USER DEFINED DATA COLLECTION'
_computing_data_reduction 'USER DEFINED DATA REDUCTION'
_computing_molecular_graphics 'CAMERON (Watkin et al., 1996)'
_computing_publication_material 'CRYSTALS (Betteridge et al., 2003)'
_computing_structure_refinement 'CRYSTALS (Betteridge et al., 2003)'
_computing_structure_solution 'SHELXS 86 (Sheldrick, 1986)'
_diffrn_ambient_temperature 293
_diffrn_measured_fraction_theta_full 0.296
_diffrn_measured_fraction_theta_max 0.240
_diffrn_measurement_device Unknown
_diffrn_measurement_device_type Serial
_diffrn_measurement_method \w/2\q
_diffrn_radiation_monochromator graphite
_diffrn_radiation_wavelength 0.67510
_diffrn_reflns_av_R_equivalents 0.082
_diffrn_reflns_limit_h_max 18
_diffrn_reflns_limit_h_min -18
_diffrn_reflns_limit_k_max 18
_diffrn_reflns_limit_k_min -18
_diffrn_reflns_limit_l_max 9
_diffrn_reflns_limit_l_min -9
_diffrn_reflns_number 8699
_diffrn_reflns_theta_full 25.230
_diffrn_reflns_theta_max 28.670
_diffrn_reflns_theta_min 2.766
_diffrn_standards_number 0
_exptl_absorpt_coefficient_mu 12.366
_exptl_absorpt_correction_T_max 1.0000
_exptl_absorpt_correction_T_min 1.0000
_exptl_absorpt_correction_type none
_exptl_crystal_density_diffrn 2.939
_exptl_crystal_F_000 1820
_refine_diff_density_max 5.99
_refine_diff_density_min -4.73
_refine_ls_extinction_method none
_refine_ls_goodness_of_fit_ref 1.2285
_refine_ls_hydrogen_treatment constr
_refine_ls_matrix_type full
_refine_ls_number_parameters 257
_refine_ls_number_reflns 2737
_refine_ls_number_restraints 196
_refine_ls_R_factor_all 0.1647
_refine_ls_R_factor_gt 0.1248
_refine_ls_shift/su_max 0.049768
_refine_ls_structure_factor_coef Fsqd
_refine_ls_weighting_details
;
 Method= Modified Sheldrick 
 w=1/[\s^2^(F^2^) + ( 0.20P)^2^ + 0.00P] 
 ,where P=(max(Fo^2^,0) + 2Fc^2^)/3 
;
_refine_ls_weighting_scheme calc
_refine_ls_wR_factor_all 0.3704
_refine_ls_wR_factor_gt 0.3530
_refine_ls_wR_factor_ref 0.3704
_reflns_limit_h_max 11
_reflns_limit_h_min -18
_reflns_limit_k_max 18
_reflns_limit_k_min -18
_reflns_limit_l_max 9
_reflns_limit_l_min 0
_reflns_number_gt 1618
_reflns_number_total 2737
_reflns_threshold_expression I>2.0\s(I)
_oxford_diffrn_Wilson_B_factor 0.00
_oxford_diffrn_Wilson_scale 0.00
_oxford_refine_ls_r_factor_ref 0.1647
_oxford_refine_ls_scale 0.1782(5)
_oxford_reflns_number_all 2737
_oxford_reflns_threshold_expression_ref I>-10.0\s(I)
_oxford_structure_analysis_title 'edttf1 in R-3'
_cod_data_source_file ic302790m_si_008.cif
_cod_data_source_block global
_cod_original_sg_symbol_H-M 'P -1 '
_cod_original_formula_sum 'C15 H7.50 N3 O1.50 Re1.50 S9 Se2'
_cod_database_code 4334236

loop_
_symmetry_equiv_pos_as_xyz
x,y,z
-x,-y,-z

loop_
_atom_site_label
_atom_site_type_symbol
_atom_site_fract_x
_atom_site_fract_y
_atom_site_fract_z
_atom_site_U_iso_or_equiv
_atom_site_occupancy
_atom_site_adp_type
_atom_site_refinement_flags_posn
Re1 Re -0.0198(2) 0.07209(17) -0.1049(4) 0.0213(7) 1.0000 Uiso D
Re2 Re -0.1754(2) -0.08442(17) -0.0636(4) 0.0213(7) 1.0000 Uiso D
Re3 Re 0.0224(2) 0.10915(17) 0.0941(4) 0.0209(7) 1.0000 Uiso D
Se1 Se 0.1678(6) 0.2538(4) 0.0527(11) 0.0276(15) 1.0000 Uiso .
Se2 Se -0.1651(6) 0.0929(4) -0.0693(11) 0.0268(14) 1.0000 Uiso .
Se3 Se -0.2100(6) -0.1151(5) -0.2564(11) 0.0280(15) 1.0000 Uiso .
Se4 Se 0.1314(6) 0.0454(5) -0.1257(11) 0.0287(15) 1.0000 Uiso .
C111 C -0.027(9) 0.178(7) -0.201(7) 0.08(3) 1.0000 Uiso D
N111 N -0.056(8) 0.171(6) -0.290(6) 0.09(3) 1.0000 Uiso D
C112 C -0.372(3) -0.183(3) -0.126(9) 0.024(13) 1.0000 Uiso D
N112 N -0.481(2) -0.237(3) -0.168(8) 0.039(14) 1.0000 Uiso D
C113 C 0.058(6) 0.238(5) 0.204(6) 0.040(17) 1.0000 Uiso D
N113 N 0.080(4) 0.307(4) 0.268(4) 0.037(13) 1.0000 Uiso D
S11 S 0.5622(6) 0.7256(5) 0.4469(7) 0.027(3) 1.0000 Uiso D
S21 S 0.3050(7) 0.5204(6) 0.2864(7) 0.030(4) 1.0000 Uiso D
S31 S 0.6806(7) 0.5769(6) 0.4818(7) 0.029(4) 1.0000 Uiso D
S41 S 0.4195(8) 0.3779(6) 0.3270(8) 0.031(4) 1.0000 Uiso D
S51 S 0.4669(9) 0.8630(7) 0.4463(7) 0.042(4) 1.0000 Uiso D
S61 S 0.1692(9) 0.6308(8) 0.2571(8) 0.045(5) 1.0000 Uiso D
C11 C 0.7813(11) 0.4430(10) 0.520(2) 0.032(15) 1.0000 Uiso D
O11 O 0.7537(16) 0.3488(18) 0.478(4) 0.021(9) 1.0000 Uiso D
N21 N 0.8946(18) 0.530(2) 0.605(4) 0.020(10) 1.0000 Uiso D
C21 C 0.4685(6) 0.5823(5) 0.3765(7) 0.028(14) 1.0000 Uiso D
C31 C 0.5192(7) 0.5225(5) 0.3905(5) 0.036(16) 1.0000 Uiso D
C41 C 0.4303(7) 0.7343(5) 0.3853(5) 0.046(18) 1.0000 Uiso D
C51 C 0.3125(7) 0.6424(6) 0.3112(5) 0.036(16) 1.0000 Uiso D
C61 C 0.6686(9) 0.4514(8) 0.4666(8) 0.023(13) 1.0000 Uiso D
C71 C 0.5471(10) 0.3644(7) 0.3950(8) 0.035(15) 1.0000 Uiso D
C81 C 0.3234(11) 0.8598(11) 0.3649(18) 0.028(14) 1.0000 Uiso D
C91 C 0.2342(11) 0.7712(10) 0.2530(15) 0.07(2) 1.0000 Uiso D
S12 S 0.3761(13) 0.5361(12) 0.1036(11) 0.044(5) 1.0000 Uiso D
S22 S 0.4991(13) 0.7087(11) 0.0272(10) 0.037(4) 1.0000 Uiso D
S32 S 0.6095(13) 0.5014(11) 0.1995(11) 0.041(4) 1.0000 Uiso D
S42 S 0.7205(12) 0.6719(10) 0.1092(11) 0.030(4) 1.0000 Uiso D
S52 S 0.1492(18) 0.5381(16) 0.0153(13) 0.064(6) 1.0000 Uiso D
S62 S 0.3093(18) 0.7625(15) -0.0663(12) 0.071(7) 1.0000 Uiso D
C12 C 0.808(7) 0.469(5) 0.249(8) 0.07(2) 1.0000 Uiso D
O12 O 0.922(3) 0.515(3) 0.292(6) 0.020(8) 1.0000 Uiso .
N22 N 0.752(4) 0.389(3) 0.285(7) 0.024(11) 1.0000 Uiso D
C22 C 0.5054(16) 0.6114(12) 0.0924(10) 0.020(12) 1.0000 Uiso D
C32 C 0.5999(15) 0.5955(11) 0.1306(9) 0.012(11) 1.0000 Uiso D
C42 C 0.300(2) 0.6006(16) 0.0375(9) 0.019(12) 1.0000 Uiso D
C52 C 0.3570(15) 0.6825(17) 0.0038(11) 0.022(13) 1.0000 Uiso D
C62 C 0.7499(15) 0.535(3) 0.214(2) 0.012(11) 1.0000 Uiso D
C72 C 0.803(3) 0.612(2) 0.1740(12) 0.049(19) 1.0000 Uiso D
C82 C 0.110(6) 0.634(4) -0.038(6) 0.044(18) 1.0000 Uiso D
C92 C 0.144(3) 0.686(5) -0.113(6) 0.048(19) 1.0000 Uiso D
S13 S 0.7314(8) 0.8862(6) 0.2745(11) 0.032(4) 1.0000 Uiso D
S23 S 0.7623(9) 0.9819(6) 0.4761(11) 0.030(4) 1.0000 Uiso D
S33 S 0.9103(9) 0.8022(6) 0.4200(12) 0.034(4) 1.0000 Uiso D
S43 S 0.9446(9) 0.9105(7) 0.6168(12) 0.030(4) 1.0000 Uiso D
S53 S 0.6080(8) 0.9880(8) 0.1442(12) 0.056(5) 1.0000 Uiso D
S63 S 0.6233(8) 1.0863(6) 0.3679(13) 0.038(4) 1.0000 Uiso D
C13 C 1.081(2) 0.7416(18) 0.5518(16) 0.032(15) 1.0000 Uiso D
N23 N 1.096(4) 0.723(3) 0.471(2) 0.050(16) 1.0000 Uiso D
O13 O 1.119(3) 0.719(3) 0.640(2) 0.064(15) 1.0000 Uiso D
C23 C 0.7968(9) 0.9095(7) 0.4153(11) 0.036(16) 1.0000 Uiso D
C33 C 0.8690(8) 0.8728(5) 0.4740(11) 0.046(19) 1.0000 Uiso D
C43 C 0.6614(7) 0.9582(5) 0.2667(11) 0.06(2) 1.0000 Uiso D
C53 C 0.6708(7) 0.9995(5) 0.3562(12) 0.06(2) 1.0000 Uiso D
C63 C 1.0176(10) 0.8007(8) 0.5438(14) 0.029(14) 1.0000 Uiso D
C73 C 1.0287(10) 0.8516(9) 0.6300(13) 0.034(15) 1.0000 Uiso D
C83 C 0.522(2) 1.0460(19) 0.1439(16) 0.07(2) 1.0000 Uiso D
C93 C 0.4871(12) 1.0203(14) 0.2263(15) 0.13(5) 1.0000 Uiso D
H711 H 0.5301 0.2918 0.3808 0.0455 1.0000 Uiso R
H811 H 0.3453 0.9308 0.3571 0.0319 1.0000 Uiso R
H812 H 0.2811 0.8425 0.4019 0.0319 1.0000 Uiso R
H911 H 0.1655 0.7788 0.2092 0.0761 1.0000 Uiso R
H912 H 0.2808 0.7839 0.2205 0.0761 1.0000 Uiso R
H721 H 0.8800 0.6326 0.1809 0.0612 1.0000 Uiso R
H821 H 0.1459 0.6926 0.0243 0.0470 1.0000 Uiso R
H822 H 0.0189 0.5922 -0.0784 0.0470 1.0000 Uiso R
H921 H 0.1194 0.7375 -0.1247 0.0560 1.0000 Uiso R
H922 H 0.0958 0.6296 -0.1818 0.0560 1.0000 Uiso R
H731 H 1.0863 0.8566 0.7018 0.0391 1.0000 Uiso R
H831 H 0.5752 1.1248 0.1638 0.0805 1.0000 Uiso R
H832 H 0.4463 1.0163 0.0721 0.0805 1.0000 Uiso R
H931 H 0.4335 1.0443 0.2178 0.1491 1.0000 Uiso R
H932 H 0.4414 0.9416 0.2103 0.1491 1.0000 Uiso R

loop_
_atom_type_symbol
_atom_type_scat_dispersion_real
_atom_type_scat_dispersion_imag
_atom_type_scat_Cromer_Mann_a1
_atom_type_scat_Cromer_Mann_b1
_atom_type_scat_Cromer_Mann_a2
_atom_type_scat_Cromer_Mann_b2
_atom_type_scat_Cromer_Mann_a3
_atom_type_scat_Cromer_Mann_b3
_atom_type_scat_Cromer_Mann_a4
_atom_type_scat_Cromer_Mann_b4
_atom_type_scat_Cromer_Mann_c
_atom_type_scat_source
C 0.0033 0.0016 2.3100 20.8439 1.0200 10.2075 1.5886 0.5687 0.8650 51.6512 0.2156 'International Tables Vol C 4.2.6.8 and 6.1.1.4'
N 0.0061 0.0033 12.2126 0.0057 3.1322 9.8933 2.0125 28.9975 1.1663 0.5826 -11.5290 'International Tables Vol C 4.2.6.8 and 6.1.1.4'
O 0.0106 0.0060 3.0485 13.2771 2.2868 5.7011 1.5463 0.3239 0.8670 32.9089 0.2508 'International Tables Vol C 4.2.6.8 and 6.1.1.4'
S 0.1246 0.1234 6.9053 1.4679 5.2034 22.2151 1.4379 0.2536 1.5863 56.1720 0.8669 'International Tables Vol C 4.2.6.8 and 6.1.1.4'
Se -0.0929 2.2259 17.0006 2.4098 5.8196 0.2726 3.9731 15.2372 4.3543 43.8163 2.8409 'International Tables Vol C 4.2.6.8 and 6.1.1.4'
Re -1.0185 7.2310 28.7621 1.6719 15.7189 9.0923 14.5564 0.3505 5.4417 52.0861 10.4720 'International Tables Vol C 4.2.6.8 and 6.1.1.4'
H 0.0000 0.0000 0.4930 10.5109 0.3229 26.1257 0.1402 3.1424 0.0408 57.7998 0.0030 'International Tables Vol C 4.2.6.8 and 6.1.1.4'

loop_
_geom_angle_atom_site_label_1
_geom_angle_site_symmetry_1
_geom_angle_atom_site_label_2
_geom_angle_atom_site_label_3
_geom_angle_site_symmetry_3
_geom_angle
_geom_angle_publ_flag
Re2 2_555 Re1 Re3 2_555 60.44(11) yes
Re2 2_555 Re1 Re2 . 89.72(17) yes
Re3 2_555 Re1 Re2 . 59.66(11) yes
Re2 2_555 Re1 Re3 . 59.59(15) yes
Re3 2_555 Re1 Re3 . 89.81(18) yes
Re2 . Re1 Re3 . 59.77(17) yes
Re2 2_555 Re1 Se1 . 58.5(2) yes
Re3 2_555 Re1 Se1 . 118.9(3) yes
Re2 . Re1 Se1 . 117.1(4) yes
Re3 . Re1 Se1 . 57.4(3) yes
Re2 2_555 Re1 Se2 . 117.2(4) yes
Re3 2_555 Re1 Se2 . 117.7(3) yes
Re2 . Re1 Se2 . 58.0(2) yes
Re3 . Re1 Se2 . 57.7(3) yes
Se1 . Re1 Se2 . 88.4(2) yes
Re2 2_555 Re1 Se3 . 119.9(2) yes
Re3 2_555 Re1 Se3 . 59.5(2) yes
Re2 . Re1 Se3 . 60.1(3) yes
Re3 . Re1 Se3 . 119.9(3) yes
Se1 . Re1 Se3 . 177.1(5) yes
Re2 2_555 Re1 Se4 . 58.1(3) yes
Re3 2_555 Re1 Se4 . 58.7(2) yes
Re2 . Re1 Se4 . 118.3(2) yes
Re3 . Re1 Se4 . 117.7(3) yes
Se1 . Re1 Se4 . 90.6(2) yes
Re2 2_555 Re1 C111 . 131(3) yes
Re3 2_555 Re1 C111 . 144(3) yes
Re2 . Re1 C111 . 138(3) yes
Re3 . Re1 C111 . 126(3) yes
Se1 . Re1 C111 . 84(3) yes
Se2 . Re1 Se3 . 90.5(2) yes
Se2 . Re1 Se4 . 174.9(5) yes
Se3 . Re1 Se4 . 90.3(2) yes
Se2 . Re1 C111 . 88(3) yes
Se3 . Re1 C111 . 99(3) yes
Se4 . Re1 C111 . 96(3) yes
Se1 2_555 Re2 Re1 . 117.6(2) yes
Se1 2_555 Re2 Se4 2_555 91.5(4) yes
Re1 . Re2 Se4 2_555 119.0(2) yes
Se1 2_555 Re2 Re1 2_555 58.9(2) yes
Re1 . Re2 Re1 2_555 90.28(17) yes
Se4 2_555 Re2 Re1 2_555 59.2(2) yes
Se1 2_555 Re2 Re3 2_555 57.9(2) yes
Re1 . Re2 Re3 2_555 59.71(12) yes
Se4 2_555 Re2 Re3 2_555 119.9(2) yes
Re1 2_555 Re2 Re3 2_555 60.75(16) yes
Se1 2_555 Re2 Re3 . 118.6(3) yes
Re1 . Re2 Re3 . 60.20(16) yes
Se4 2_555 Re2 Re3 . 58.83(19) yes
Re1 2_555 Re2 Re3 . 59.77(11) yes
Re3 2_555 Re2 Re3 . 90.09(11) yes
Se1 2_555 Re2 Se2 . 175.6(2) yes
Re1 . Re2 Se2 . 58.6(2) yes
Se4 2_555 Re2 Se2 . 88.8(4) yes
Re1 2_555 Re2 Se2 . 117.8(2) yes
Re3 2_555 Re2 Se2 . 118.3(3) yes
Se1 2_555 Re2 Se3 . 89.8(4) yes
Re1 . Re2 Se3 . 58.0(2) yes
Se4 2_555 Re2 Se3 . 177.1(2) yes
Re1 2_555 Re2 Se3 . 119.54(19) yes
Re3 2_555 Re2 Se3 . 58.81(19) yes
Se1 2_555 Re2 C112 . 90.2(16) yes
Re1 . Re2 C112 . 139(3) yes
Se4 2_555 Re2 C112 . 87(3) yes
Re1 2_555 Re2 C112 . 131(3) yes
Re3 2_555 Re2 C112 . 135.9(16) yes
Re3 . Re2 Se2 . 58.0(2) yes
Re3 . Re2 Se3 . 118.2(2) yes
Se2 . Re2 Se3 . 89.6(4) yes
Re3 . Re2 C112 . 133.8(19) yes
Se2 . Re2 C112 . 94.2(16) yes
Se3 . Re2 C112 . 95(3) yes
Se3 2_555 Re3 Se4 2_555 90.1(3) yes
Se3 2_555 Re3 Re1 . 119.8(3) yes
Se4 2_555 Re3 Re1 . 118.0(3) yes
Se3 2_555 Re3 Re2 . 118.58(17) yes
Se4 2_555 Re3 Re2 . 57.9(3) yes
Re1 . Re3 Re2 . 60.03(16) yes
Se3 2_555 Re3 Re1 2_555 58.79(15) yes
Se4 2_555 Re3 Re1 2_555 58.93(15) yes
Re1 . Re3 Re1 2_555 90.19(18) yes
Re2 . Re3 Re1 2_555 59.79(12) yes
Se3 2_555 Re3 Re2 2_555 60.2(3) yes
Se4 2_555 Re3 Re2 2_555 119.52(17) yes
Re1 . Re3 Re2 2_555 59.66(16) yes
Re2 . Re3 Re2 2_555 89.91(11) yes
Re1 2_555 Re3 Re2 2_555 60.64(12) yes
Se3 2_555 Re3 Se1 . 91.4(3) yes
Se4 2_555 Re3 Se1 . 176.8(4) yes
Re1 . Re3 Se1 . 58.9(3) yes
Re2 . Re3 Se1 . 118.9(3) yes
Re1 2_555 Re3 Se1 . 119.63(17) yes
Se3 2_555 Re3 Se2 . 176.95(18) yes
Se4 2_555 Re3 Se2 . 88.5(3) yes
Re1 . Re3 Se2 . 58.7(3) yes
Re2 . Re3 Se2 . 58.42(16) yes
Re1 2_555 Re3 Se2 . 118.21(17) yes
Se3 2_555 Re3 C113 . 89(2) yes
Se4 2_555 Re3 C113 . 94(2) yes
Re1 . Re3 C113 . 135(3) yes
Re2 . Re3 C113 . 138.3(16) yes
Re1 2_555 Re3 C113 . 135(3) yes
Re2 2_555 Re3 Se1 . 59.00(16) yes
Re2 2_555 Re3 Se2 . 118.3(3) yes
Se1 . Re3 Se2 . 89.9(4) yes
Re2 2_555 Re3 C113 . 131.8(16) yes
Se1 . Re3 C113 . 89(2) yes
Se2 . Re3 C113 . 94(2) yes
Re1 . Se1 Re2 2_555 62.57(16) yes
Re1 . Se1 Re3 . 63.7(2) yes
Re2 2_555 Se1 Re3 . 63.1(2) yes
Re1 . Se2 Re2 . 63.38(16) yes
Re1 . Se2 Re3 . 63.7(2) yes
Re2 . Se2 Re3 . 63.6(2) yes
Re2 . Se3 Re3 2_555 61.0(3) yes
Re2 . Se3 Re1 . 61.9(3) yes
Re3 2_555 Se3 Re1 . 61.7(2) yes
Re1 . Se4 Re3 2_555 62.3(2) yes
Re1 . Se4 Re2 2_555 62.7(3) yes
Re3 2_555 Se4 Re2 2_555 63.2(4) yes
Re1 . C111 N111 . 135(9) yes
Re2 . C112 N112 . 174(11) yes
Re3 . C113 N113 . 177(7) yes
C21 . S11 C41 . 92.94(8) yes
C21 . S21 C51 . 95.42(8) yes
C31 . S31 C61 . 97.64(8) yes
C31 . S41 C71 . 92.33(8) yes
C41 . S51 C81 . 106.12(9) yes
C51 . S61 C91 . 94.00(10) yes
O11 . C11 N21 . 127.70(9) yes
O11 . C11 C61 . 113.15(9) yes
N21 . C11 C61 . 119.09(9) yes
S11 . C21 S21 . 116.36(7) yes
S11 . C21 C31 . 122.29(8) yes
S21 . C21 C31 . 121.35(8) yes
S41 . C31 S31 . 115.25(8) yes
S41 . C31 C21 . 120.07(8) yes
S31 . C31 C21 . 124.26(8) yes
S51 . C41 S11 . 112.91(9) yes
S51 . C41 C51 . 126.39(9) yes
S11 . C41 C51 . 119.88(8) yes
S21 . C51 S61 . 117.74(9) yes
S21 . C51 C41 . 115.38(8) yes
S61 . C51 C41 . 126.03(9) yes
C11 . C61 S31 . 124.04(9) yes
C11 . C61 C71 . 124.20(9) yes
S31 . C61 C71 . 111.57(8) yes
S41 . C71 C61 . 123.21(8) yes
S41 . C71 H711 . 118.5 no
C61 . C71 H711 . 118.3 no
S51 . C81 C91 . 110.89(10) yes
S51 . C81 H811 . 109.5 no
C91 . C81 H811 . 110.1 no
S51 . C81 H812 . 108.6 no
C91 . C81 H812 . 108.3 no
H811 . C81 H812 . 109.5 no
C81 . C91 S61 . 113.85(10) yes
C81 . C91 H911 . 108.4 no
S61 . C91 H911 . 108.8 no
C81 . C91 H912 . 107.6 no
S61 . C91 H912 . 108.7 no
H911 . C91 H912 . 109.5 no
C22 . S12 C42 . 95.8(16) yes
C22 . S22 C52 . 97.7(14) yes
C32 . S32 C62 . 92.4(18) yes
C32 . S42 C72 . 94.7(19) yes
C42 . S52 C82 . 100(3) yes
C52 . S62 C92 . 102(3) yes
O12 . C12 N22 . 117(5) yes
O12 . C12 C62 . 120(5) yes
N22 . C12 C62 . 115(5) yes
S22 . C22 S12 . 113.1(14) yes
S22 . C22 C32 . 123.9(15) yes
S12 . C22 C32 . 123.0(15) yes
S42 . C32 S32 . 117.1(14) yes
S42 . C32 C22 . 118.7(15) yes
S32 . C32 C22 . 124.2(15) yes
S52 . C42 S12 . 112.3(17) yes
S52 . C42 C52 . 128.8(17) yes
S12 . C42 C52 . 119(2) yes
S62 . C52 S22 . 113.7(15) yes
S62 . C52 C42 . 131.6(17) yes
S22 . C52 C42 . 115(2) yes
C12 . C62 S32 . 124(4) yes
C12 . C62 C72 . 114(3) yes
S32 . C62 C72 . 121(3) yes
S42 . C72 C62 . 115(3) yes
S42 . C72 H721 . 122.4 no
C62 . C72 H721 . 122.4 no
S52 . C82 C92 . 123(5) yes
S52 . C82 H821 . 106.8 no
C92 . C82 H821 . 107.0 no
S52 . C82 H822 . 105.1 no
C92 . C82 H822 . 105.3 no
H821 . C82 H822 . 109.5 no
C82 . C92 S62 . 117(5) yes
C82 . C92 H921 . 106.9 no
S62 . C92 H921 . 107.0 no
C82 . C92 H922 . 108.6 no
S62 . C92 H922 . 107.5 no
H921 . C92 H922 . 109.5 no
C23 . S13 C43 . 92.96(8) yes
C23 . S23 C53 . 95.37(8) yes
C33 . S33 C63 . 97.66(8) yes
C33 . S43 C73 . 92.33(8) yes
C43 . S53 C83 . 106.13(9) yes
C53 . S63 C93 . 93.99(10) yes
N23 . C13 O13 . 127.70(9) yes
N23 . C13 C63 . 119.08(9) yes
O13 . C13 C63 . 113.15(9) yes
S13 . C23 S23 . 116.35(7) yes
S13 . C23 C33 . 122.26(8) yes
S23 . C23 C33 . 121.39(8) yes
S43 . C33 S33 . 115.23(8) yes
S43 . C33 C23 . 120.07(9) yes
S33 . C33 C23 . 124.21(9) yes
S13 . C43 S53 . 112.87(9) yes
S13 . C43 C53 . 119.88(8) yes
S53 . C43 C53 . 126.35(9) yes
S23 . C53 S63 . 117.76(9) yes
S23 . C53 C43 . 115.36(8) yes
S63 . C53 C43 . 125.99(9) yes
C13 . C63 S33 . 124.04(9) yes
C13 . C63 C73 . 124.21(9) yes
S33 . C63 C73 . 111.57(8) yes
S43 . C73 C63 . 123.21(8) yes
S43 . C73 H731 . 118.5 no
C63 . C73 H731 . 118.3 no
S53 . C83 C93 . 110.89(10) yes
S53 . C83 H831 . 108.5 no
C93 . C83 H831 . 108.6 no
S53 . C83 H832 . 109.5 no
C93 . C83 H832 . 109.8 no
H831 . C83 H832 . 109.5 no
C83 . C93 S63 . 113.84(10) yes
C83 . C93 H931 . 108.4 no
S63 . C93 H931 . 108.6 no
C83 . C93 H932 . 107.9 no
S63 . C93 H932 . 108.5 no
H931 . C93 H932 . 109.5 no

loop_
_geom_bond_atom_site_label_1
_geom_bond_atom_site_label_2
_geom_bond_site_symmetry_2
_geom_bond_distance
_geom_bond_publ_flag
Re1 Re2 2_555 2.622(6) yes
Re1 Re3 2_555 2.621(3) yes
Re1 Re2 . 2.646(6) yes
Re1 Re3 . 2.650(8) yes
Re1 Se1 . 2.530(7) yes
Re1 Se2 . 2.526(8) yes
Re1 Se3 . 2.545(7) yes
Re1 Se4 . 2.535(7) yes
Re1 C111 . 2.110(10) yes
Re2 Se1 2_555 2.518(7) yes
Re2 Se4 2_555 2.505(16) yes
Re2 Re3 2_555 2.620(4) yes
Re2 Re3 . 2.639(4) yes
Re2 Se2 . 2.510(7) yes
Re2 Se3 . 2.600(16) yes
Re2 C112 . 2.109(9) yes
Re3 Se3 2_555 2.563(11) yes
Re3 Se4 2_555 2.529(11) yes
Re3 Se1 . 2.489(11) yes
Re3 Se2 . 2.499(11) yes
Re3 C113 . 2.108(10) yes
C111 N111 . 1.151(10) yes
C112 N112 . 1.152(10) yes
C113 N113 . 1.150(10) yes
S11 C21 . 1.746(5) yes
S11 C41 . 1.743(5) yes
S21 C21 . 1.737(5) yes
S21 C51 . 1.736(5) yes
S31 C31 . 1.736(5) yes
S31 C61 . 1.741(5) yes
S41 C31 . 1.742(5) yes
S41 C71 . 1.738(5) yes
S51 C41 . 1.752(5) yes
S51 C81 . 1.800(7) yes
S61 C51 . 1.735(6) yes
S61 C91 . 1.802(6) yes
C11 O11 . 1.262(9) yes
C11 N21 . 1.339(7) yes
C11 C61 . 1.497(7) yes
C21 C31 . 1.344(6) yes
C41 C51 . 1.346(5) yes
C61 C71 . 1.341(5) yes
C71 H711 . 0.950 no
C81 C91 . 1.503(6) yes
C81 H811 . 0.950 no
C81 H812 . 0.950 no
C91 H911 . 0.950 no
C91 H912 . 0.950 no
S12 C22 . 1.739(9) yes
S12 C42 . 1.739(9) yes
S22 C22 . 1.739(9) yes
S22 C52 . 1.739(9) yes
S32 C32 . 1.738(9) yes
S32 C62 . 1.737(9) yes
S42 C32 . 1.739(9) yes
S42 C72 . 1.738(10) yes
S52 C42 . 1.75(4) yes
S52 C82 . 1.801(10) yes
S62 C52 . 1.741(10) yes
S62 C92 . 1.798(10) yes
C12 O12 . 1.21(6) yes
C12 N22 . 1.339(10) yes
C12 C62 . 1.499(10) yes
C22 C32 . 1.343(9) yes
C42 C52 . 1.342(10) yes
C62 C72 . 1.343(10) yes
C72 H721 . 0.950 no
C82 C92 . 1.500(10) yes
C82 H821 . 0.950 no
C82 H822 . 0.950 no
C92 H921 . 0.950 no
C92 H922 . 0.950 no
S13 C23 . 1.743(5) yes
S13 C43 . 1.743(5) yes
S23 C23 . 1.735(5) yes
S23 C53 . 1.737(5) yes
S33 C33 . 1.737(5) yes
S33 C63 . 1.739(5) yes
S43 C33 . 1.741(5) yes
S43 C73 . 1.738(5) yes
S53 C43 . 1.742(6) yes
S53 C83 . 1.803(6) yes
S63 C53 . 1.735(6) yes
S63 C93 . 1.801(6) yes
C13 N23 . 1.336(7) yes
C13 O13 . 1.259(10) yes
C13 C63 . 1.498(7) yes
C23 C33 . 1.344(6) yes
C43 C53 . 1.341(5) yes
C63 C73 . 1.341(6) yes
C73 H731 . 0.950 no
C83 C93 . 1.502(7) yes
C83 H831 . 0.950 no
C83 H832 . 0.950 no
C93 H931 . 0.950 no
C93 H932 . 0.950 no

loop_
_geom_hbond_atom_site_label_D
_geom_hbond_atom_site_label_H
_geom_hbond_atom_site_label_A
_geom_hbond_site_symmetry_A
_geom_hbond_angle_DHA
_geom_hbond_distance_DH
_geom_hbond_distance_HA
_geom_hbond_distance_DA
_geom_hbond_publ_flag
C91 H911 C111 2_565 148 0.95 2.31 3.16(4) yes
C72 H721 C111 2_665 120 0.95 2.43 3.02(4) yes
C92 H921 C113 2_565 147 0.95 2.47 3.30(4) yes
C92 H921 N113 2_565 125 0.95 2.34 2.98(4) yes
C92 H922 O12 2_665 148 0.95 2.44 3.29(4) yes
